data_1515551
loop_
_publ_author_name
'Chaudhry, Aneese F.'
'Mandal, Subrata'
'Hardcastle, Kenneth I.'
'Fahrni, Christoph J.'

_publ_section_title
;
 High-contrast Cu(I)-selective fluorescent probes based on synergistic
 electronic and conformational switching.
;
_journal_issue 6
_journal_name_full 'Chemical science (Royal Society of Chemistry : 2010)'
_journal_page_first 1016
_journal_page_last 1024
_journal_paper_doi 10.1039/C1SC00024A
_journal_volume 2
_journal_year 2011
_chemical_formula_moiety 'C16 H27 Cu F6 N P S3'
_chemical_formula_sum 'C16 H27 Cu F6 N P S3'
_chemical_formula_weight 538.08
_chemical_name_systematic
;
?
;
_space_group_IT_number 14
_symmetry_cell_setting monoclinic
_symmetry_space_group_name_Hall '-P 2ybc'
_symmetry_space_group_name_H-M 'P 1 21/c 1'
_atom_sites_solution_hydrogens geom
_atom_sites_solution_primary direct
_atom_sites_solution_secondary difmap
_audit_creation_method SHELXL-97
_cell_angle_alpha 90.00
_cell_angle_beta 109.377(3)
_cell_angle_gamma 90.00
_cell_formula_units_Z 4
_cell_length_a 15.503(3)
_cell_length_b 13.996(3)
_cell_length_c 10.645(2)
_cell_measurement_reflns_used 1801
_cell_measurement_temperature 173(2)
_cell_measurement_theta_max 17.93
_cell_measurement_theta_min 2.50
_cell_volume 2178.9(8)
_computing_cell_refinement 'Bruker SMART'
_computing_data_collection 'Bruker SMART'
_computing_data_reduction 'Bruker SAINT'
_computing_molecular_graphics 'Bruker SHELXTL'
_computing_publication_material 'Bruker SHELXTL'
_computing_structure_refinement 'SHELXL-97 (Sheldrick, 1997)'
_computing_structure_solution 'SHELXS-97 (Sheldrick, 1990)'
_diffrn_ambient_temperature 173(2)
_diffrn_measured_fraction_theta_full 1.000
_diffrn_measured_fraction_theta_max 1.000
_diffrn_measurement_device_type 'CCD area detector'
_diffrn_measurement_method 'phi and omega scans'
_diffrn_radiation_monochromator graphite
_diffrn_radiation_source 'fine-focus sealed tube'
_diffrn_radiation_type MoK\a
_diffrn_radiation_wavelength 0.71073
_diffrn_reflns_av_R_equivalents 0.1632
_diffrn_reflns_av_sigmaI/netI 0.1128
_diffrn_reflns_limit_h_max 20
_diffrn_reflns_limit_h_min -20
_diffrn_reflns_limit_k_max 18
_diffrn_reflns_limit_k_min -18
_diffrn_reflns_limit_l_max 13
_diffrn_reflns_limit_l_min -13
_diffrn_reflns_number 34458
_diffrn_reflns_theta_full 27.48
_diffrn_reflns_theta_max 27.48
_diffrn_reflns_theta_min 1.39
_exptl_absorpt_coefficient_mu 1.416
_exptl_absorpt_correction_T_max 0.9173
_exptl_absorpt_correction_T_min 0.5129
_exptl_absorpt_correction_type numerical
_exptl_absorpt_process_details SADABS
_exptl_crystal_colour colourless
_exptl_crystal_density_diffrn 1.640
_exptl_crystal_density_method 'not measured'
_exptl_crystal_description needle
_exptl_crystal_F_000 1104
_exptl_crystal_size_max 0.54
_exptl_crystal_size_mid 0.07
_exptl_crystal_size_min 0.06
_refine_diff_density_max 1.330
_refine_diff_density_min -1.123
_refine_diff_density_rms 0.142
_refine_ls_extinction_coef 0.0031(14)
_refine_ls_extinction_expression Fc^*^=kFc[1+0.001xFc^2^\l^3^/sin(2\q)]^-1/4^
_refine_ls_extinction_method SHELXL
_refine_ls_goodness_of_fit_ref 1.803
_refine_ls_hydrogen_treatment constr
_refine_ls_matrix_type full
_refine_ls_number_parameters 238
_refine_ls_number_reflns 4987
_refine_ls_number_restraints 0
_refine_ls_restrained_S_all 1.803
_refine_ls_R_factor_all 0.1615
_refine_ls_R_factor_gt 0.0795
_refine_ls_shift/su_max 0.054
_refine_ls_shift/su_mean 0.003
_refine_ls_structure_factor_coef Fsqd
_refine_ls_weighting_details
; calc
[0.00000+1.00000exp(4.57(sin\q/\l)^2^)]/
[\s^2^(Fo^2^)+0.0000+5.9700*P+(0.1070P)^2^+0.0000sin\q/\l]
where P = 0.33333Fo^2^ + 0.66667Fc^2^
;
_refine_ls_weighting_scheme calc
_refine_ls_wR_factor_gt 0.2037
_refine_ls_wR_factor_ref 0.2765
_reflns_number_gt 2570
_reflns_number_total 4987
_reflns_threshold_expression >2sigma(I)
_cod_data_source_file c1sc00024a.txt
_cod_data_source_block cf_249
_cod_depositor_comments
;
The following automatic conversions were performed:

'_symmetry_cell_setting' value 'Monoclinic' changed to 'monoclinic'
according to
/usr/data/users/saulius/automatic-downloads/retrospective/RSC/lib/dictionaries/cif_core.dic
dictionary named 'cif_core.dic' version 2.4.2 from 2011-04-26.

Automatic conversion script
Id: cif_fix_values 2281 2013-09-26 08:29:07Z andrius 
;
_cod_original_sg_symbol_H-M P2(1)/c
_cod_database_code 1515551

loop_
_symmetry_equiv_pos_as_xyz
'x, y, z'
'-x, y+1/2, -z+1/2'
'-x, -y, -z'
'x, -y-1/2, z-1/2'

loop_
_atom_site_label
_atom_site_type_symbol
_atom_site_fract_x
_atom_site_fract_y
_atom_site_fract_z
_atom_site_U_iso_or_equiv
_atom_site_adp_type
_atom_site_occupancy
_atom_site_symmetry_multiplicity
_atom_site_calc_flag
_atom_site_refinement_flags
_atom_site_disorder_assembly
_atom_site_disorder_group
C1 C 0.0486(6) 0.3342(6) 0.8845(9) 0.0374(18) Uani 1 1 d . . .
C2 C 0.0684(6) 0.4205(6) 0.8329(9) 0.0387(19) Uani 1 1 d . . .
C3 C 0.0115(7) 0.4493(7) 0.7065(10) 0.045(2) Uani 1 1 d . . .
H3A H 0.0233 0.5084 0.6713 0.054 Uiso 1 1 calc R . .
C4 C -0.0613(7) 0.3942(8) 0.6316(11) 0.055(3) Uani 1 1 d . . .
H4A H -0.0978 0.4136 0.5448 0.066 Uiso 1 1 calc R . .
C5 C -0.0800(7) 0.3093(8) 0.6864(11) 0.053(3) Uani 1 1 d . . .
H5A H -0.1299 0.2706 0.6366 0.064 Uiso 1 1 calc R . .
C6 C -0.0273(6) 0.2818(6) 0.8101(9) 0.042(2) Uani 1 1 d . . .
H6A H -0.0427 0.2251 0.8470 0.050 Uiso 1 1 calc R . .
C7 C 0.1387(6) 0.1730(6) 1.0267(9) 0.0383(19) Uani 1 1 d . . .
H7A H 0.1714 0.1460 1.1158 0.046 Uiso 1 1 calc R . .
H7B H 0.0782 0.1414 0.9934 0.046 Uiso 1 1 calc R . .
C8 C 0.1915(6) 0.1462(6) 0.9348(9) 0.0367(18) Uani 1 1 d . . .
H8A H 0.1873 0.0761 0.9213 0.044 Uiso 1 1 calc R . .
H8B H 0.1613 0.1765 0.8471 0.044 Uiso 1 1 calc R . .
C9 C 0.2906(6) 0.1739(5) 0.9816(9) 0.0347(17) Uani 1 1 d . . .
H9A H 0.3262 0.1250 0.9528 0.042 Uiso 1 1 calc R . .
H9B H 0.3138 0.1767 1.0801 0.042 Uiso 1 1 calc R . .
C10 C 0.4296(6) 0.3008(6) 0.9716(9) 0.0387(18) Uani 1 1 d . . .
H10A H 0.4461 0.3675 0.9582 0.046 Uiso 1 1 calc R . .
H10B H 0.4527 0.2879 1.0685 0.046 Uiso 1 1 calc R . .
C11 C 0.4773(7) 0.2346(7) 0.9041(11) 0.051(2) Uani 1 1 d . . .
H11A H 0.5435 0.2444 0.9416 0.076 Uiso 1 1 calc R . .
H11B H 0.4566 0.2482 0.8084 0.076 Uiso 1 1 calc R . .
H11C H 0.4627 0.1682 0.9184 0.076 Uiso 1 1 calc R . .
C12 C 0.1166(7) 0.5517(6) 0.9875(10) 0.043(2) Uani 1 1 d . . .
H12A H 0.0876 0.5203 1.0466 0.052 Uiso 1 1 calc R . .
H12B H 0.0703 0.5936 0.9255 0.052 Uiso 1 1 calc R . .
C13 C 0.1959(6) 0.6128(5) 1.0714(10) 0.0394(19) Uani 1 1 d . . .
H13A H 0.2382 0.6230 1.0206 0.047 Uiso 1 1 calc R . .
H13B H 0.1715 0.6760 1.0843 0.047 Uiso 1 1 calc R . .
C14 C 0.2501(7) 0.5732(6) 1.2066(10) 0.046(2) Uani 1 1 d . . .
H14A H 0.2064 0.5555 1.2526 0.055 Uiso 1 1 calc R . .
H14B H 0.2889 0.6254 1.2587 0.055 Uiso 1 1 calc R . .
C15 C 0.4199(6) 0.5275(7) 1.1834(9) 0.043(2) Uani 1 1 d . . .
H15A H 0.4581 0.4778 1.1615 0.052 Uiso 1 1 calc R . .
H15B H 0.3976 0.5711 1.1061 0.052 Uiso 1 1 calc R . .
C16 C 0.4770(8) 0.5828(8) 1.3024(11) 0.059(3) Uani 1 1 d . . .
H16A H 0.5292 0.6111 1.2837 0.089 Uiso 1 1 calc R . .
H16B H 0.4991 0.5398 1.3791 0.089 Uiso 1 1 calc R . .
H16C H 0.4399 0.6335 1.3223 0.089 Uiso 1 1 calc R . .
Cu1 Cu 0.24670(7) 0.38718(7) 1.03268(11) 0.0365(3) Uani 1 1 d . . .
F1 F 0.3274(13) 0.5275(12) 0.8335(18) 0.0947(16) Uiso 0.60 1 d P A 1
F2 F 0.2661(13) 0.6797(12) 0.6045(17) 0.0947(16) Uiso 0.60 1 d P A 1
F3 F 0.4018(12) 0.6286(12) 0.7482(17) 0.0947(16) Uiso 0.60 1 d P A 1
F4 F 0.1906(11) 0.5900(12) 0.6958(16) 0.0947(16) Uiso 0.60 1 d P A 1
F5 F 0.2987(11) 0.5241(11) 0.6167(15) 0.0947(16) Uiso 0.60 1 d P A 1
F6 F 0.2985(11) 0.6827(11) 0.8229(16) 0.0947(16) Uiso 0.60 1 d P A 1
F4B F 0.3552(17) 0.6957(18) 0.758(2) 0.0947(16) Uiso 0.40 1 d P A 2
F3B F 0.2222(16) 0.5224(18) 0.666(2) 0.0947(16) Uiso 0.40 1 d P A 2
F2B F 0.2630(19) 0.6477(19) 0.569(3) 0.0947(16) Uiso 0.40 1 d P A 2
F1B F 0.3273(19) 0.5614(19) 0.864(3) 0.0947(16) Uiso 0.40 1 d P A 2
F5B F 0.2163(17) 0.6463(18) 0.755(2) 0.0947(16) Uiso 0.40 1 d P A 2
F6B F 0.3966(17) 0.5851(18) 0.704(3) 0.0947(16) Uiso 0.40 1 d P A 2
N1 N 0.1449(5) 0.4776(5) 0.9095(8) 0.0385(16) Uani 1 1 d . . .
H17A H 0.1760 0.5232 0.8613 0.046 Uiso 1 1 d R . .
P1 P 0.29895(16) 0.60237(16) 0.7161(2) 0.0394(5) Uani 1 1 d . . .
S1 S 0.12008(15) 0.29984(15) 1.0470(2) 0.0369(5) Uani 1 1 d . . .
S2 S 0.30589(15) 0.29074(14) 0.9134(2) 0.0349(5) Uani 1 1 d . . .
S3 S 0.32292(16) 0.47125(14) 1.2127(2) 0.0384(5) Uani 1 1 d . . .

loop_
_atom_site_aniso_label
_atom_site_aniso_U_11
_atom_site_aniso_U_22
_atom_site_aniso_U_33
_atom_site_aniso_U_23
_atom_site_aniso_U_13
_atom_site_aniso_U_12
C1 0.035(4) 0.035(4) 0.044(5) -0.002(3) 0.016(4) 0.007(3)
C2 0.034(4) 0.040(4) 0.043(5) -0.004(4) 0.015(4) 0.010(4)
C3 0.042(5) 0.042(5) 0.049(5) 0.007(4) 0.012(4) 0.013(4)
C4 0.044(5) 0.065(7) 0.047(5) -0.012(5) 0.004(4) 0.022(5)
C5 0.038(5) 0.057(6) 0.054(6) -0.016(5) 0.001(4) 0.005(4)
C6 0.041(5) 0.031(4) 0.049(5) -0.008(4) 0.009(4) -0.002(4)
C7 0.037(5) 0.029(4) 0.049(5) 0.002(3) 0.015(4) -0.005(3)
C8 0.038(5) 0.028(4) 0.039(4) -0.003(3) 0.007(4) -0.003(3)
C9 0.043(5) 0.021(3) 0.041(4) 0.001(3) 0.015(4) 0.003(3)
C10 0.034(4) 0.037(4) 0.048(5) -0.004(4) 0.017(4) -0.002(4)
C11 0.054(6) 0.045(5) 0.055(6) -0.001(4) 0.021(5) -0.002(4)
C12 0.045(5) 0.031(4) 0.059(6) -0.004(4) 0.022(4) 0.006(4)
C13 0.039(5) 0.019(3) 0.061(6) 0.001(4) 0.018(4) 0.001(3)
C14 0.053(6) 0.033(4) 0.055(6) -0.009(4) 0.023(5) 0.006(4)
C15 0.033(4) 0.050(5) 0.044(5) -0.003(4) 0.010(4) -0.007(4)
C16 0.061(7) 0.050(6) 0.056(6) -0.007(5) 0.003(5) -0.016(5)
Cu1 0.0338(6) 0.0246(5) 0.0481(6) -0.0041(4) 0.0095(4) 0.0015(4)
N1 0.028(3) 0.035(4) 0.053(4) 0.008(3) 0.013(3) 0.008(3)
P1 0.0365(12) 0.0359(11) 0.0426(12) 0.0056(9) 0.0087(9) -0.0006(9)
S1 0.0396(11) 0.0326(10) 0.0390(11) -0.0027(8) 0.0136(9) -0.0035(8)
S2 0.0393(11) 0.0269(9) 0.0370(11) 0.0020(8) 0.0109(8) 0.0030(8)
S3 0.0450(12) 0.0264(9) 0.0411(11) -0.0012(8) 0.0107(9) -0.0022(8)

loop_
_atom_type_symbol
_atom_type_description
_atom_type_scat_dispersion_real
_atom_type_scat_dispersion_imag
_atom_type_scat_source
C C 0.0033 0.0016 'International Tables Vol C Tables 4.2.6.8 and 6.1.1.4'
H H 0.0000 0.0000 'International Tables Vol C Tables 4.2.6.8 and 6.1.1.4'
N N 0.0061 0.0033 'International Tables Vol C Tables 4.2.6.8 and 6.1.1.4'
F F 0.0171 0.0103 'International Tables Vol C Tables 4.2.6.8 and 6.1.1.4'
P P 0.1023 0.0942 'International Tables Vol C Tables 4.2.6.8 and 6.1.1.4'
S S 0.1246 0.1234 'International Tables Vol C Tables 4.2.6.8 and 6.1.1.4'
Cu Cu 0.3201 1.2651 'International Tables Vol C Tables 4.2.6.8 and 6.1.1.4'

loop_
_geom_angle_atom_site_label_1
_geom_angle_atom_site_label_2
_geom_angle_atom_site_label_3
_geom_angle
C6 C1 C2 119.1(8)
C6 C1 S1 123.1(7)
C2 C1 S1 117.8(7)
C3 C2 C1 118.3(9)
C3 C2 N1 121.5(9)
C1 C2 N1 120.2(8)
C4 C3 C2 121.8(10)
C4 C3 H3A 119.1
C2 C3 H3A 119.1
C3 C4 C5 118.6(10)
C3 C4 H4A 120.7
C5 C4 H4A 120.7
C6 C5 C4 120.5(9)
C6 C5 H5A 119.8
C4 C5 H5A 119.8
C5 C6 C1 121.8(9)
C5 C6 H6A 119.1
C1 C6 H6A 119.1
C8 C7 S1 117.2(6)
C8 C7 H7A 108.0
S1 C7 H7A 108.0
C8 C7 H7B 108.0
S1 C7 H7B 108.0
H7A C7 H7B 107.2
C9 C8 C7 115.8(7)
C9 C8 H8A 108.3
C7 C8 H8A 108.3
C9 C8 H8B 108.3
C7 C8 H8B 108.3
H8A C8 H8B 107.4
C8 C9 S2 110.6(6)
C8 C9 H9A 109.5
S2 C9 H9A 109.5
C8 C9 H9B 109.5
S2 C9 H9B 109.5
H9A C9 H9B 108.1
C11 C10 S2 114.8(7)
C11 C10 H10A 108.6
S2 C10 H10A 108.6
C11 C10 H10B 108.6
S2 C10 H10B 108.6
H10A C10 H10B 107.6
C10 C11 H11A 109.5
C10 C11 H11B 109.5
H11A C11 H11B 109.5
C10 C11 H11C 109.5
H11A C11 H11C 109.5
H11B C11 H11C 109.5
N1 C12 C13 113.0(7)
N1 C12 H12A 109.0
C13 C12 H12A 109.0
N1 C12 H12B 109.0
C13 C12 H12B 109.0
H12A C12 H12B 107.8
C14 C13 C12 116.2(8)
C14 C13 H13A 108.2
C12 C13 H13A 108.2
C14 C13 H13B 108.2
C12 C13 H13B 108.2
H13A C13 H13B 107.4
C13 C14 S3 117.9(6)
C13 C14 H14A 107.8
S3 C14 H14A 107.8
C13 C14 H14B 107.8
S3 C14 H14B 107.8
H14A C14 H14B 107.2
C16 C15 S3 111.7(7)
C16 C15 H15A 109.3
S3 C15 H15A 109.3
C16 C15 H15B 109.3
S3 C15 H15B 109.3
H15A C15 H15B 107.9
C15 C16 H16A 109.5
C15 C16 H16B 109.5
H16A C16 H16B 109.5
C15 C16 H16C 109.5
H16A C16 H16C 109.5
H16B C16 H16C 109.5
N1 Cu1 S3 107.0(2)
N1 Cu1 S2 111.8(2)
S3 Cu1 S2 127.20(10)
N1 Cu1 S1 83.3(2)
S3 Cu1 S1 115.71(9)
S2 Cu1 S1 103.28(8)
C2 N1 C12 111.4(7)
C2 N1 Cu1 109.0(5)
C12 N1 Cu1 111.8(6)
C2 N1 H17A 119.7
C12 N1 H17A 96.8
Cu1 N1 H17A 107.7
F5 P1 F4B 132.7(11)
F5 P1 F2 92.6(8)
F4B P1 F2 69.3(11)
F5 P1 F3 95.1(9)
F4B P1 F3 45.8(10)
F2 P1 F3 93.1(9)
F5 P1 F3B 55.5(10)
F4B P1 F3B 167.2(13)
F2 P1 F3B 102.4(11)
F3 P1 F3B 146.7(11)
F5 P1 F1 90.5(8)
F4B P1 F1 110.3(11)
F2 P1 F1 176.0(9)
F3 P1 F1 89.2(9)
F3B P1 F1 77.2(11)
F5 P1 F6B 67.4(11)
F4B P1 F6B 71.9(13)
F2 P1 F6B 97.1(11)
F3 P1 F6B 27.9(9)
F3B P1 F6B 119.8(13)
F1 P1 F6B 86.5(11)
F5 P1 F6 178.6(8)
F4B P1 F6 48.6(10)
F2 P1 F6 88.6(8)
F3 P1 F6 85.7(9)
F3B P1 F6 123.5(11)
F1 P1 F6 88.3(8)
F6B P1 F6 113.3(11)
F5 P1 F1B 111.4(11)
F4B P1 F1B 94.2(13)
F2 P1 F1B 156.0(11)
F3 P1 F1B 86.7(12)
F3B P1 F1B 90.4(13)
F1 P1 F1B 20.9(10)
F6B P1 F1B 93.9(14)
F6 P1 F1B 67.4(11)
F5 P1 F2B 71.7(11)
F4B P1 F2B 86.0(13)
F2 P1 F2B 21.0(10)
F3 P1 F2B 96.8(12)
F3B P1 F2B 88.5(13)
F1 P1 F2B 161.5(11)
F6B P1 F2B 90.7(14)
F6 P1 F2B 109.5(11)
F1B P1 F2B 175.2(14)
F5 P1 F5B 129.9(11)
F4B P1 F5B 91.3(13)
F2 P1 F5B 81.0(11)
F3 P1 F5B 134.7(12)
F3B P1 F5B 77.4(12)
F1 P1 F5B 95.1(11)
F6B P1 F5B 162.6(14)
F6 P1 F5B 49.6(10)
F1B P1 F5B 82.2(13)
F2B P1 F5B 93.0(13)
F5 P1 F4 93.8(9)
F4B P1 F4 125.7(11)
F2 P1 F4 84.9(9)
F3 P1 F4 171.0(9)
F3B P1 F4 42.0(9)
F1 P1 F4 92.3(9)
F6B P1 F4 161.1(12)
F6 P1 F4 85.5(8)
F1B P1 F4 91.5(12)
F2B P1 F4 84.5(12)
F5B P1 F4 36.3(9)
C1 S1 C7 102.7(4)
C1 S1 Cu1 93.5(3)
C7 S1 Cu1 109.2(3)
C10 S2 C9 101.2(4)
C10 S2 Cu1 110.1(3)
C9 S2 Cu1 100.4(3)
C14 S3 C15 101.2(5)
C14 S3 Cu1 103.9(3)
C15 S3 Cu1 108.4(3)

loop_
_geom_bond_atom_site_label_1
_geom_bond_atom_site_label_2
_geom_bond_distance
C1 C6 1.390(12)
C1 C2 1.403(13)
C1 S1 1.783(9)
C2 C3 1.402(13)
C2 N1 1.437(12)
C3 C4 1.381(15)
C3 H3A 0.9500
C4 C5 1.395(17)
C4 H4A 0.9500
C5 C6 1.355(14)
C5 H5A 0.9500
C6 H6A 0.9500
C7 C8 1.517(13)
C7 S1 1.823(9)
C7 H7A 0.9900
C7 H7B 0.9900
C8 C9 1.500(12)
C8 H8A 0.9900
C8 H8B 0.9900
C9 S2 1.837(8)
C9 H9A 0.9900
C9 H9B 0.9900
C10 C11 1.509(13)
C10 S2 1.814(9)
C10 H10A 0.9900
C10 H10B 0.9900
C11 H11A 0.9800
C11 H11B 0.9800
C11 H11C 0.9800
C12 N1 1.483(11)
C12 C13 1.520(13)
C12 H12A 0.9900
C12 H12B 0.9900
C13 C14 1.510(14)
C13 H13A 0.9900
C13 H13B 0.9900
C14 S3 1.807(9)
C14 H14A 0.9900
C14 H14B 0.9900
C15 C16 1.497(13)
C15 S3 1.813(9)
C15 H15A 0.9900
C15 H15B 0.9900
C16 H16A 0.9800
C16 H16B 0.9800
C16 H16C 0.9800
Cu1 N1 2.107(7)
Cu1 S3 2.225(2)
Cu1 S2 2.247(2)
Cu1 S1 2.360(2)
F1 P1 1.577(19)
F2 P1 1.562(18)
F3 P1 1.560(17)
F4 P1 1.629(17)
F5 P1 1.522(16)
F6 P1 1.601(16)
F4B P1 1.55(2)
F3B P1 1.59(2)
F2B P1 1.61(3)
F1B P1 1.59(3)
F5B P1 1.59(2)
F6B P1 1.58(3)
N1 H17A 1.0330

loop_
_geom_torsion_atom_site_label_1
_geom_torsion_atom_site_label_2
_geom_torsion_atom_site_label_3
_geom_torsion_atom_site_label_4
_geom_torsion
C6 C1 C2 C3 -1.3(12)
S1 C1 C2 C3 -178.6(7)
C6 C1 C2 N1 178.1(8)
S1 C1 C2 N1 0.8(11)
C1 C2 C3 C4 -1.5(14)
N1 C2 C3 C4 179.1(9)
C2 C3 C4 C5 2.3(15)
C3 C4 C5 C6 -0.3(15)
C4 C5 C6 C1 -2.6(15)
C2 C1 C6 C5 3.4(14)
S1 C1 C6 C5 -179.5(8)
S1 C7 C8 C9 67.6(9)
C7 C8 C9 S2 -93.5(8)
N1 C12 C13 C14 -85.1(10)
C12 C13 C14 S3 71.2(10)
C3 C2 N1 C12 85.4(10)
C1 C2 N1 C12 -94.0(9)
C3 C2 N1 Cu1 -150.7(7)
C1 C2 N1 Cu1 29.9(9)
C13 C12 N1 C2 179.2(8)
C13 C12 N1 Cu1 56.9(9)
S3 Cu1 N1 C2 -150.8(5)
S2 Cu1 N1 C2 65.7(6)
S1 Cu1 N1 C2 -35.9(5)
S3 Cu1 N1 C12 -27.2(6)
S2 Cu1 N1 C12 -170.6(5)
S1 Cu1 N1 C12 87.7(6)
C6 C1 S1 C7 46.3(8)
C2 C1 S1 C7 -136.5(7)
C6 C1 S1 Cu1 156.9(7)
C2 C1 S1 Cu1 -25.9(7)
C8 C7 S1 C1 65.1(8)
C8 C7 S1 Cu1 -33.1(7)
N1 Cu1 S1 C1 30.4(3)
S3 Cu1 S1 C1 136.1(3)
S2 Cu1 S1 C1 -80.4(3)
N1 Cu1 S1 C7 135.1(4)
S3 Cu1 S1 C7 -119.2(3)
S2 Cu1 S1 C7 24.3(3)
C11 C10 S2 C9 70.9(8)
C11 C10 S2 Cu1 176.4(6)
C8 C9 S2 C10 -175.0(6)
C8 C9 S2 Cu1 71.9(6)
N1 Cu1 S2 C10 127.2(4)
S3 Cu1 S2 C10 -7.1(3)
S1 Cu1 S2 C10 -144.8(3)
N1 Cu1 S2 C9 -126.7(4)
S3 Cu1 S2 C9 99.0(3)
S1 Cu1 S2 C9 -38.6(3)
C13 C14 S3 C15 77.9(8)
C13 C14 S3 Cu1 -34.4(8)
C16 C15 S3 C14 73.3(8)
C16 C15 S3 Cu1 -177.9(7)
N1 Cu1 S3 C14 15.0(4)
S2 Cu1 S3 C14 151.0(4)
S1 Cu1 S3 C14 -75.7(4)
N1 Cu1 S3 C15 -92.1(4)
S2 Cu1 S3 C15 43.9(4)
S1 Cu1 S3 C15 177.2(4)
